data_2003695
loop_
_publ_author_name
'Dunne, S. J.'
'von Nagy-Felsobuki, E. I.'
'Mackay, M. F.'

_publ_section_title
;
 2,2'-Oxybispyridine and 2,2'-Selenobispyridine
;
_journal_issue 7
_journal_name_full 'Acta Crystallographica Section C'
_journal_page_first 1454
_journal_page_last 1457
_journal_paper_doi 10.1107/S010827019500014X
_journal_volume 51
_journal_year 1995
_chemical_formula_moiety 'C10 H8 N2 Se'
_chemical_formula_sum 'C10 H8 N2 Se'
_chemical_formula_weight 235.2
_chemical_name_systematic
;
2,2'-Selenobispyridine
;
_space_group_IT_number 14
_symmetry_cell_setting monoclinic
_symmetry_space_group_name_Hall '-P 2yab'
_symmetry_space_group_name_H-M 'P 1 21/a 1'
_cell_angle_alpha 90.0
_cell_angle_beta 113.10(1)
_cell_angle_gamma 90.0
_cell_formula_units_Z 4
_cell_length_a 12.370(1)
_cell_length_b 5.977(1)
_cell_length_c 13.909(1)
_cell_measurement_reflns_used 25
_cell_measurement_temperature 291(1)
_cell_measurement_theta_max 38
_cell_measurement_theta_min 20
_cell_volume 945.9(2)
_computing_cell_refinement 'Rigaku-AFC Software'
_computing_data_collection 'Rigaku-AFC Software (1974)'
_computing_data_reduction 'Rigaku-AFC Software'
_computing_molecular_graphics 'ORTEPII (Johnson, 1976)'
_computing_publication_material 'Xtal3.0 (Hall & Stewart, 1990)'
_computing_structure_refinement SHELX76
_computing_structure_solution 'SHELX76 (Sheldrick, 1976)'
_diffrn_ambient_temperature 291.0(10)
_diffrn_measurement_device 'Rigaku-AFC diffractometer'
_diffrn_measurement_method \w/2\q
_diffrn_radiation_monochromator graphite
_diffrn_radiation_source xray_tube
_diffrn_radiation_type 'Copper K\a'
_diffrn_radiation_wavelength 1.5418
_diffrn_reflns_av_R_equivalents .018
_diffrn_reflns_av_sigmaI/netI 0
_diffrn_reflns_limit_h_max 14
_diffrn_reflns_limit_h_min -14
_diffrn_reflns_limit_k_max 7
_diffrn_reflns_limit_k_min 0
_diffrn_reflns_limit_l_max 16
_diffrn_reflns_limit_l_min 0
_diffrn_reflns_number 1656
_diffrn_reflns_theta_max 65.0
_diffrn_reflns_theta_min 7.0
_diffrn_standards_decay_% <3.4
_diffrn_standards_interval_count 50
_diffrn_standards_number 3
_exptl_absorpt_coefficient_mu 5.09
_exptl_absorpt_correction_T_max .404
_exptl_absorpt_correction_T_min .241
_exptl_absorpt_correction_type 'Gaussian (Sheldrick, 1976)'
_exptl_crystal_colour 'pale yellow'
_exptl_crystal_density_diffrn 1.651
_exptl_crystal_description prismatic
_exptl_crystal_F_000 464
_exptl_crystal_size_max 0.38
_exptl_crystal_size_mid 0.31
_exptl_crystal_size_min 0.26
_refine_diff_density_max .56
_refine_diff_density_min -.58
_refine_ls_abs_structure_Flack 0
_refine_ls_extinction_coef '2.27(7) x 10^-6^'
_refine_ls_extinction_method 'SHELX76 (Sheldrick, 1976)'
_refine_ls_goodness_of_fit_obs 3.71
_refine_ls_hydrogen_treatment 'H atoms: see text'
_refine_ls_matrix_type full
_refine_ls_number_constraints 0
_refine_ls_number_parameters 119
_refine_ls_number_reflns 1313
_refine_ls_number_restraints 0
_refine_ls_R_factor_obs .041
_refine_ls_shift/esd_max .005
_refine_ls_structure_factor_coef F
_refine_ls_weighting_details 'w = 1/[\s^2^(F)+0.00015F^2^]'
_refine_ls_weighting_scheme calc
_refine_ls_wR_factor_obs .056
_reflns_number_observed 1313
_reflns_number_total 1585
_reflns_observed_criterion I>3.5\sI
_cod_data_source_file kh1016.cif
_cod_data_source_block 2
_cod_depositor_comments
;
The following automatic conversions were performed:

'_refine_ls_weighting_scheme' value '1/[\s^2^(F)+0.00015F^2^]' was
changed to 'calc'. New tag '_refine_ls_weighting_details' was
created. The value of the new tag was set to 'w =
1/[\s^2^(F)+0.00015F^2^]'.

Automatic conversion script
Id: cif_fix_values 3143 2015-03-26 13:38:13Z robertas 
;
_cod_original_cell_volume 945.9(4)
_cod_original_sg_symbol_H-M P21/a
_cod_database_code 2003695

loop_
_symmetry_equiv_pos_as_xyz
x,y,z
-x,-y,-z
1/2-x,1/2+y,-z
1/2+x,1/2-y,z

loop_
_atom_site_aniso_label
_atom_site_aniso_U_11
_atom_site_aniso_U_12
_atom_site_aniso_U_13
_atom_site_aniso_U_22
_atom_site_aniso_U_23
_atom_site_aniso_U_33
Se1 0.0904(4) 0.0038(2) 0.0557(3) 0.0341(3) 0.0017(2) 0.0737(4)
N1 0.0547(17) -0.0062(13) 0.0227(13) 0.0384(16) -0.0009(13) 0.0484(15)
C2 0.0445(18) 0.0014(14) 0.0141(13) 0.0353(19) 0.0030(13) 0.0361(14)
C3 0.0512(20) -0.0063(15) 0.0142(15) 0.0391(19) -0.0012(15) 0.0409(16)
C4 0.0653(24) 0.0018(17) 0.0151(17) 0.0407(24) -0.0034(15) 0.0437(22)
C5 0.0653(25) 0.0107(19) 0.0280(19) 0.0538(23) -0.0018(18) 0.0527(21)
C6 0.0534(21) -0.0007(17) 0.0306(18) 0.0575(26) 0.0013(18) 0.05911(21)
N1' 0.0479(16) 0.0065(13) 0.0205(13) 0.0444(17) 0.0038(13) 0.0463(17)
C2' 0.0483(19) 0.0040(15) 0.0187(14) 0.0400(20) -0.0011(14) 0.0381(15)
C3' 0.0463(19) 0.0031(17) 0.0144(15) 0.0609(23) -0.0033(17) 0.0432(17)
C4' 0.0385(18) -0.0043(20) 0.0178(16) 0.0818(32) -0.0093(20) 0.0549(20)
C5' 0.0644(25) -0.0196(21) 0.0317(20) 0.0667(29) -0.0052(19) 0.0536(20)
C6' 0.0686(24) -0.0001(18) 0.0239(18) 0.0493(22) 0.0041(16) 0.0436(17)

loop_
_atom_site_label
_atom_site_fract_x
_atom_site_fract_y
_atom_site_fract_z
_atom_site_B_iso_or_equiv
Se1 0.24979(4) 0.16197(7) 0.25696(3) 4.64(2)
N1 0.4009(3) 0.0696(5) 0.1652(2) 3.66(7)
C2 0.3154(3) -0.0305(5) 0.1832(2) 3.09(7)
C3 0.2751(3) -0.2441(6) 0.1488(3) 3.55(8)
C4 0.32811(4) -0.3604(6) 0.0947(3) 4.09(9)
C5 0.4172(4) -0.2600(7) 0.0740(3) 4.40(10)
C6 0.4508(3) -0.0450(7) 0.1113(3) 4.27(10)
N1' 0.2435(2) -0.2339(5) 0.3626(2) 3.60(7)
C2' 0.1805(3) -0.0520(6) 0.3210(2) 3.28(8)
C3' 0.0746(3) -0.0013(7) 0.3251(3) 4.04(8)
C4' 0.0296(3) -0.1471(8) 0.3760(3) 4.62(10)
C5' 0.0916(4) -0.3413(7) 0.4192(3) 4.65(11)
C6' 0.1967(4) -0.3791(7) 0.4095(3) 4.20(9)
H3 0.2037 -0.3167 0.1644 3.55
H4 0.3006 -0.5290 0.0684 4.09
H5 0.4595 -0.3404 0.0301 4.40
H6 0.5209 0.0335 0.0958 4.27
H3' 0.0278 0.1493 0.2894 4.04
H4' -0.0530 -0.1117 0.3824 4.62
H5' 0.0581 -0.4595 0.4595 4.65
H6' 0.2437 -0.5322 0.4410 4.20

loop_
_atom_type_symbol
_atom_type_description
_atom_type_scat_source
_atom_type_scat_dispersion_real
_atom_type_scat_dispersion_imag
C ? International_Tables_Vol_IV_Table_2.3.1 .017 .009
H ? International_Tables_Vol_IV_Table_2.3. 0 0
N ? International_Tables_Vol_IV_Table_2.3.1 .029 .018
Se ? Internaltional_Tables_Vol_IV_Table_2.3.1 -0.879 1.139

loop_
_geom_angle_atom_site_label_1
_geom_angle_atom_site_label_2
_geom_angle_atom_site_label_3
_geom_angle
_geom_angle_publ_flag
C2 Se1 C2' 101.9(2) yes
C2 N1 C6 117.1(2) yes
Se1 C2 N1 111.6(2) yes
Se1 C2 C3 124.5(2) yes
N1 C2 C3 123.9(2) yes
C2 C3 C4 118.3(3) yes
C3 C4 C5 119.2(3) yes
C4 C5 C6 118.1(3) yes
N1 C6 C5 123.3(3) yes
C2' N1' C6' 116.6(2) yes
Se1 C2' N1' 116.7(2) yes
Se1 C2' C3' 118.4(3) yes
N1' C2' C3' 124.8(3) yes
C2' C3' C4' 118.1(3) yes
C3' C4' C5' 119.1(3) yes
C4' C5' C6' 118.4(3) yes
N1' C6' C5' 123.0(3) yes

loop_
_geom_bond_atom_site_label_1
_geom_bond_atom_site_label_2
_geom_bond_distance
_geom_bond_publ_flag
Se1 C2 1.940(4) yes
Se1 C2' 1.940(4) yes
N1 C2 1.322(5) yes
N1 C6 1.332(6) yes
C2 C3 1.386(5) yes
C3 C4 1.366(7) yes
C4 C5 1.381(7) yes
C5 C6 1.387(6) yes
N1' C2' 1.331(4) yes
N1' C6' 1.345(6) yes
C2' C3' 1.367(6) yes
C3' C4' 1.371(7) yes
C4' C5' 1.391(6) yes
C5' C6' 1.377(7) yes
